data_4345905
loop_
_publ_author_name
'Pedrick, Elizabeth A.'
'Assefa, Mikiyas K.'
'Wakefield, Megan E.'
'Wu, Guang'
'Hayton, Trevor W.'

_publ_section_title
;
 Uranyl Coordination by the 14-Membered Macrocycle
 Dibenzotetramethyltetraaza[14]annulene.
;
_journal_issue 11
_journal_name_full 'Inorganic chemistry'
_journal_page_first 6638
_journal_page_last 6644
_journal_paper_doi 10.1021/acs.inorgchem.7b00700
_journal_volume 56
_journal_year 2017
_chemical_formula_sum 'C54 H74 D12 Li2 N6 O4 Si4 U'
_chemical_formula_weight 1259.63
_space_group_crystal_system orthorhombic
_space_group_IT_number 62
_space_group_name_Hall '-P 2ac 2n'
_space_group_name_H-M_alt 'P n m a'
_symmetry_space_group_name_Hall '-P 2ac 2n'
_symmetry_space_group_name_H-M 'P n m a'
_atom_sites_solution_hydrogens geom
_audit_creation_method SHELXL-2014/7
_cell_angle_alpha 90
_cell_angle_beta 90
_cell_angle_gamma 90
_cell_formula_units_Z 4
_cell_length_a 24.608(14)
_cell_length_b 19.504(12)
_cell_length_c 12.206(7)
_cell_measurement_reflns_used 572
_cell_measurement_temperature 100(2)
_cell_measurement_theta_max 20.75
_cell_measurement_theta_min 2.05
_cell_volume 5858(6)
_computing_structure_refinement 'SHELXL-2014/7 (Sheldrick, 2014)'
_diffrn_ambient_temperature 100(2)
_diffrn_measured_fraction_theta_full 0.982
_diffrn_measured_fraction_theta_max 0.982
_diffrn_measurement_device_type 'Bruker Kappa Apex II'
_diffrn_radiation_type MoK\a
_diffrn_radiation_wavelength 0.71073
_diffrn_reflns_av_R_equivalents 0.2992
_diffrn_reflns_av_unetI/netI 0.2117
_diffrn_reflns_Laue_measured_fraction_full 0.982
_diffrn_reflns_Laue_measured_fraction_max 0.982
_diffrn_reflns_limit_h_max 29
_diffrn_reflns_limit_h_min -28
_diffrn_reflns_limit_k_max 18
_diffrn_reflns_limit_k_min -23
_diffrn_reflns_limit_l_max 14
_diffrn_reflns_limit_l_min -14
_diffrn_reflns_number 32934
_diffrn_reflns_point_group_measured_fraction_full 0.982
_diffrn_reflns_point_group_measured_fraction_max 0.982
_diffrn_reflns_theta_full 25.113
_diffrn_reflns_theta_max 25.113
_diffrn_reflns_theta_min 1.655
_exptl_absorpt_coefficient_mu 2.899
_exptl_absorpt_correction_T_max 0.7451
_exptl_absorpt_correction_T_min 0.4594
_exptl_absorpt_correction_type multi-scan
_exptl_absorpt_process_details sadabs
_exptl_crystal_colour red
_exptl_crystal_density_diffrn 1.428
_exptl_crystal_description block
_exptl_crystal_F_000 2552
_exptl_crystal_size_max 0.15
_exptl_crystal_size_mid 0.1
_exptl_crystal_size_min 0.05
_refine_diff_density_max 6.122
_refine_diff_density_min -1.948
_refine_diff_density_rms 0.284
_refine_ls_extinction_method none
_refine_ls_goodness_of_fit_ref 1.059
_refine_ls_hydrogen_treatment constr
_refine_ls_matrix_type full
_refine_ls_number_parameters 275
_refine_ls_number_reflns 5309
_refine_ls_number_restraints 55
_refine_ls_restrained_S_all 1.055
_refine_ls_R_factor_all 0.2212
_refine_ls_R_factor_gt 0.1290
_refine_ls_shift/su_max 0.013
_refine_ls_shift/su_mean 0.001
_refine_ls_structure_factor_coef Fsqd
_refine_ls_weighting_details 'w=1/[\s^2^(Fo^2^)+(0.1716P)^2^+127.1699P] where P=(Fo^2^+2Fc^2^)/3'
_refine_ls_weighting_scheme calc
_refine_ls_wR_factor_gt 0.3079
_refine_ls_wR_factor_ref 0.3594
_reflns_Friedel_coverage 0.000
_reflns_number_gt 2791
_reflns_number_total 5309
_reflns_threshold_expression 'I > 2\s(I)'
_cod_data_source_file ic7b00700_si_001.cif
_cod_data_source_block MERGED
_cod_original_cell_volume 5859(6)
_cod_database_code 4345905
_shelx_shelxl_version_number 2014/7
_shelx_space_group_comment
;
The symmetry employed for this shelxl refinement is uniquely defined
by the following loop, which should always be used as a source of
symmetry information in preference to the above space-group names.
They are only intended as comments.
;

loop_
_space_group_symop_operation_xyz
'x, y, z'
'-x+1/2, -y, z+1/2'
'-x, y+1/2, -z'
'x+1/2, -y+1/2, -z+1/2'
'-x, -y, -z'
'x-1/2, y, -z-1/2'
'x, -y-1/2, z'
'-x-1/2, y-1/2, z-1/2'

loop_
_atom_site_label
_atom_site_type_symbol
_atom_site_fract_x
_atom_site_fract_y
_atom_site_fract_z
_atom_site_U_iso_or_equiv
_atom_site_adp_type
_atom_site_occupancy
_atom_site_site_symmetry_order
_atom_site_calc_flag
_atom_site_refinement_flags_posn
_atom_site_refinement_flags_adp
_atom_site_refinement_flags_occupancy
C1 C 0.5671(10) 0.6252(19) 0.746(3) 0.086(12) Uani 1 1 d . . .
H1A H 0.5928 0.6393 0.6885 0.129 Uiso 1 1 calc R U .
H1B H 0.5428 0.5898 0.7166 0.129 Uiso 1 1 calc R U .
H1C H 0.5873 0.6068 0.8084 0.129 Uiso 1 1 calc R U .
C2 C 0.5551(11) 0.7500 0.776(3) 0.046(10) Uani 1 2 d S T P
H2 H 0.5933 0.7500 0.7637 0.055 Uiso 1 2 calc R U P
C3 C 0.5336(8) 0.6870(15) 0.782(2) 0.045(5) Uani 1 1 d . . .
C4 C 0.4555(8) 0.6137(17) 0.8387(17) 0.049(8) Uani 1 1 d . . .
C5 C 0.4776(9) 0.5525(18) 0.869(2) 0.055(9) Uani 1 1 d . . .
H5 H 0.5157 0.5518 0.8828 0.066 Uiso 1 1 calc R U .
C6 C 0.4505(10) 0.4929(15) 0.882(2) 0.044(7) Uani 1 1 d . . .
H6 H 0.4695 0.4526 0.9033 0.053 Uiso 1 1 calc R U .
C7 C 0.3921(10) 0.4903(15) 0.863(2) 0.050(7) Uani 1 1 d . . .
H7 H 0.3716 0.4491 0.8684 0.060 Uiso 1 1 calc R U .
C8 C 0.3686(9) 0.5545(13) 0.8373(19) 0.036(6) Uani 1 1 d . . .
H8 H 0.3303 0.5555 0.8276 0.044 Uiso 1 1 calc R U .
C9 C 0.3956(8) 0.6144(13) 0.8250(17) 0.033(6) Uani 1 1 d . . .
C10 C 0.3441(8) 0.6854(15) 0.698(2) 0.045(5) Uani 1 1 d . . .
C11 C 0.3379(9) 0.6253(12) 0.624(2) 0.039(6) Uani 1 1 d . . .
H11A H 0.3113 0.5934 0.6548 0.058 Uiso 1 1 calc R U .
H11B H 0.3730 0.6022 0.6159 0.058 Uiso 1 1 calc R U .
H11C H 0.3254 0.6410 0.5519 0.058 Uiso 1 1 calc R U .
C12 C 0.3301(11) 0.7500 0.661(2) 0.021(6) Uani 1 2 d S T P
H12 H 0.3070 0.7500 0.5984 0.025 Uiso 1 2 calc R U P
C13 C 0.4123(13) 0.625(2) 1.146(3) 0.24(2) Uiso 1 1 d D . .
H13A H 0.4287 0.5979 1.2060 0.355 Uiso 1 1 calc R U .
H13B H 0.4256 0.6074 1.0759 0.355 Uiso 1 1 calc R U .
H13C H 0.4222 0.6729 1.1546 0.355 Uiso 1 1 calc R U .
C14 C 0.3317(16) 0.632(2) 1.291(3) 0.24(2) Uiso 1 1 d D . .
H14A H 0.3573 0.6045 1.3340 0.355 Uiso 1 1 calc R U .
H14B H 0.3380 0.6809 1.3062 0.355 Uiso 1 1 calc R U .
H14C H 0.2944 0.6201 1.3116 0.355 Uiso 1 1 calc R U .
C15 C 0.3385(12) 0.5258(16) 1.157(3) 0.24(2) Uiso 1 1 d D . .
H15A H 0.3628 0.5090 1.2143 0.355 Uiso 1 1 calc R U .
H15B H 0.3012 0.5113 1.1724 0.355 Uiso 1 1 calc DR U .
H15C H 0.3499 0.5070 1.0858 0.355 Uiso 1 1 calc R U .
C16 C 0.1821(13) 0.660(2) 1.081(4) 0.36(4) Uiso 1 1 d D . .
H16A H 0.1504 0.6323 1.0617 0.538 Uiso 1 1 calc R U .
H16B H 0.1838 0.6658 1.1605 0.538 Uiso 1 1 calc R U .
H16C H 0.1790 0.7054 1.0461 0.538 Uiso 1 1 calc R U .
C17 C 0.2286(11) 0.5377(18) 1.088(3) 0.36(4) Uiso 1 1 d D . .
H17A H 0.1918 0.5232 1.0678 0.538 Uiso 1 1 calc R U .
H17B H 0.2551 0.5050 1.0588 0.538 Uiso 1 1 calc DR U .
H17C H 0.2317 0.5391 1.1683 0.538 Uiso 1 1 calc DR U .
C18 C 0.2207(16) 0.604(3) 0.899(3) 0.36(4) Uiso 1 1 d D . .
H18A H 0.1849 0.5818 0.8993 0.538 Uiso 1 1 calc R U .
H18B H 0.2186 0.6473 0.8592 0.538 Uiso 1 1 calc R U .
H18C H 0.2471 0.5736 0.8631 0.538 Uiso 1 1 calc R U .
C19 C 0.5599(17) 0.8019(18) 1.079(4) 0.149(17) Uani 1 1 d D . .
H19A H 0.5391 0.8453 1.0814 0.179 Uiso 1 1 calc R U .
H19B H 0.5881 0.8060 1.0218 0.179 Uiso 1 1 calc R U .
C20 C 0.5872(12) 0.7894(7) 1.191(2) 0.120(13) Uani 1 1 d D . .
H20A H 0.6244 0.8084 1.1939 0.144 Uiso 1 1 calc R U .
H20B H 0.5654 0.8084 1.2523 0.144 Uiso 1 1 calc R U .
C21 C 0.4653(14) 0.6963(18) 0.535(3) 0.149(17) Uani 1 1 d D . .
H21A H 0.4336 0.6876 0.4867 0.179 Uiso 1 1 calc R U .
H21B H 0.4714 0.6549 0.5800 0.179 Uiso 1 1 calc R U .
C22 C 0.5159(13) 0.7105(7) 0.464(2) 0.120(13) Uani 1 1 d D . .
H22A H 0.5493 0.6918 0.4979 0.144 Uiso 1 1 calc R U .
H22B H 0.5119 0.6918 0.3890 0.144 Uiso 1 1 calc R U .
C23 C 0.5115(13) 0.472(2) 0.599(3) 0.097(14) Uani 1 1 d . . .
D23 D 0.5199 0.4519 0.6683 0.116 Uiso 1 1 calc R U .
C24 C 0.4610(14) 0.485(2) 0.572(2) 0.086(12) Uani 1 1 d . . .
D24 D 0.4329 0.4741 0.6229 0.103 Uiso 1 1 calc R U .
C25 C 0.4475(12) 0.513(2) 0.475(3) 0.082(12) Uani 1 1 d . . .
D25 D 0.4106 0.5213 0.4572 0.098 Uiso 1 1 calc R U .
C26 C 0.6932(13) 0.7500 0.855(4) 0.078(12) Uani 1 2 d S T P
D26 D 0.6854 0.7500 0.7788 0.094 Uiso 1 2 calc R U P
C27 C 0.6987(8) 0.8119(18) 0.908(3) 0.060(9) Uani 1 1 d . . .
D27 D 0.6929 0.8538 0.8703 0.072 Uiso 1 1 calc R U .
C28 C 0.7127(9) 0.8115(19) 1.018(3) 0.070(10) Uani 1 1 d . . .
D28 D 0.7171 0.8536 1.0556 0.084 Uiso 1 1 calc R U .
C29 C 0.7205(14) 0.7500 1.072(3) 0.078(12) Uani 1 2 d S T P
D29 D 0.7311 0.7500 1.1472 0.094 Uiso 1 2 calc R U P
Li1 Li 0.4709(18) 0.7500 0.949(4) 0.055(14) Uani 1 2 d S T P
Li2 Li 0.4356(19) 0.7500 0.752(4) 0.055(14) Uani 1 2 d S T P
N1 N 0.3025(4) 0.6574(10) 1.0574(12) 0.042(5) Uani 1 1 d D . .
N2 N 0.4796(6) 0.6770(12) 0.8246(15) 0.043(6) Uani 1 1 d . . .
N3 N 0.3702(6) 0.6770(10) 0.7999(14) 0.030(4) Uani 1 1 d . . .
O1 O 0.3981(7) 0.7500 1.0117(16) 0.042(4) Uani 1 2 d S T P
O2 O 0.2684(7) 0.7500 0.8815(16) 0.042(4) Uani 1 2 d S T P
O3 O 0.5265(7) 0.7500 1.0549(19) 0.044(6) Uani 1 2 d DS T P
O4 O 0.4550(8) 0.7500 0.5996(19) 0.053(7) Uani 1 2 d DS T P
Si1 Si 0.3415(3) 0.6162(6) 1.1517(7) 0.083(3) Uani 1 1 d D . .
Si2 Si 0.2414(4) 0.6194(7) 1.0345(8) 0.105(5) Uani 1 1 d D . .
U1 U 0.33156(4) 0.7500 0.95077(9) 0.0319(5) Uani 1 2 d S T P

loop_
_atom_site_aniso_label
_atom_site_aniso_U_11
_atom_site_aniso_U_22
_atom_site_aniso_U_33
_atom_site_aniso_U_23
_atom_site_aniso_U_13
_atom_site_aniso_U_12
C1 0.031(14) 0.12(3) 0.10(3) -0.06(2) 0.015(16) 0.001(16)
C2 0.006(13) 0.08(3) 0.05(2) 0.000 -0.003(13) 0.000
C3 0.019(7) 0.068(15) 0.048(11) 0.001(10) 0.010(7) -0.009(8)
C4 0.016(10) 0.12(3) 0.014(10) -0.010(14) -0.003(8) 0.006(14)
C5 0.014(10) 0.11(3) 0.039(14) -0.012(17) -0.005(10) 0.018(15)
C6 0.038(13) 0.047(19) 0.046(15) -0.009(14) -0.011(11) 0.026(13)
C7 0.059(16) 0.05(2) 0.042(14) -0.003(14) -0.002(13) 0.000(14)
C8 0.034(12) 0.036(17) 0.039(13) -0.009(12) -0.001(10) -0.003(11)
C9 0.025(11) 0.043(17) 0.031(12) -0.014(11) -0.001(9) 0.002(11)
C10 0.019(7) 0.068(15) 0.048(11) 0.001(10) 0.010(7) -0.009(8)
C11 0.039(13) 0.030(15) 0.049(14) -0.014(11) -0.005(11) -0.003(11)
C12 0.021(12) 0.016(17) 0.025(13) 0.000 0.005(12) 0.000
C19 0.12(2) 0.09(2) 0.24(4) -0.03(3) -0.12(3) -0.012(19)
C20 0.067(15) 0.21(4) 0.078(16) -0.080(19) 0.044(13) -0.020(16)
C21 0.12(2) 0.09(2) 0.24(4) -0.03(3) -0.12(3) -0.012(19)
C22 0.067(15) 0.21(4) 0.078(16) -0.080(19) 0.044(13) -0.020(16)
C23 0.056(19) 0.19(4) 0.048(17) -0.04(2) -0.007(15) 0.03(2)
C24 0.06(2) 0.15(4) 0.046(19) 0.00(2) 0.017(15) -0.01(2)
C25 0.042(16) 0.11(3) 0.09(3) -0.05(2) -0.022(17) 0.008(17)
C26 0.018(12) 0.17(4) 0.045(17) 0.000 0.005(11) 0.000
C27 0.009(11) 0.10(3) 0.072(19) -0.001(18) 0.007(12) 0.022(13)
C28 0.011(11) 0.11(3) 0.09(3) -0.03(2) -0.007(13) -0.004(14)
C29 0.018(12) 0.17(4) 0.045(17) 0.000 0.005(11) 0.000
Li1 0.011(15) 0.13(5) 0.021(18) 0.000 0.001(14) 0.000
Li2 0.011(15) 0.13(5) 0.021(18) 0.000 0.001(14) 0.000
N1 0.020(8) 0.087(17) 0.019(9) -0.007(11) 0.006(7) 0.006(9)
N2 0.009(8) 0.087(18) 0.033(11) -0.015(11) 0.005(7) -0.011(9)
N3 0.015(8) 0.044(13) 0.031(10) 0.002(9) 0.011(7) -0.008(8)
O1 0.006(6) 0.092(14) 0.028(8) 0.000 -0.006(6) 0.000
O2 0.006(6) 0.092(14) 0.028(8) 0.000 -0.006(6) 0.000
O3 0.016(9) 0.063(17) 0.054(14) 0.000 -0.018(11) 0.000
O4 0.027(12) 0.09(2) 0.045(14) 0.000 -0.008(11) 0.000
Si1 0.032(4) 0.160(11) 0.057(5) 0.051(6) 0.001(4) 0.000(5)
Si2 0.066(6) 0.186(13) 0.065(6) 0.061(7) -0.024(5) -0.075(7)
U1 0.0106(5) 0.0614(10) 0.0239(6) 0.000 0.0001(5) 0.000

loop_
_atom_type_symbol
_atom_type_description
_atom_type_scat_dispersion_real
_atom_type_scat_dispersion_imag
_atom_type_scat_source
C C 0.0033 0.0016 'International Tables Vol C Tables 4.2.6.8 and 6.1.1.4'
H H 0.0000 0.0000 'International Tables Vol C Tables 4.2.6.8 and 6.1.1.4'
Li Li -0.0003 0.0001 'International Tables Vol C Tables 4.2.6.8 and 6.1.1.4'
N N 0.0061 0.0033 'International Tables Vol C Tables 4.2.6.8 and 6.1.1.4'
O O 0.0106 0.0060 'International Tables Vol C Tables 4.2.6.8 and 6.1.1.4'
Si Si 0.0817 0.0704 'International Tables Vol C Tables 4.2.6.8 and 6.1.1.4'
U U -9.6767 9.6646 'International Tables Vol C Tables 4.2.6.8 and 6.1.1.4'
D D 0.0000 0.0000 'International Tables Vol C Tables 4.2.6.8 and 6.1.1.4'

loop_
_geom_angle_atom_site_label_1
_geom_angle_atom_site_label_2
_geom_angle_atom_site_label_3
_geom_angle
_geom_angle_site_symmetry_1
_geom_angle_site_symmetry_3
C3 C1 H1A 109.5 . .
C3 C1 H1B 109.5 . .
H1A C1 H1B 109.5 . .
C3 C1 H1C 109.5 . .
H1A C1 H1C 109.5 . .
H1B C1 H1C 109.5 . .
C3 C2 C3 133(3) 7_575 .
C3 C2 H2 113.6 7_575 .
C3 C2 H2 113.6 . .
C2 C3 N2 121(2) . .
C2 C3 C1 119(2) . .
N2 C3 C1 120(2) . .
C2 C3 Li2 85.9(17) . .
N2 C3 Li2 45.1(14) . .
C1 C3 Li2 142(2) . .
C5 C4 N2 130(2) . .
C5 C4 C9 116(3) . .
N2 C4 C9 114(2) . .
C6 C5 C4 126(2) . .
C6 C5 H5 117.0 . .
C4 C5 H5 117.0 . .
C5 C6 C7 120(2) . .
C5 C6 H6 120.0 . .
C7 C6 H6 120.0 . .
C8 C7 C6 114(2) . .
C8 C7 H7 122.9 . .
C6 C7 H7 122.9 . .
C9 C8 C7 126(2) . .
C9 C8 H8 117.0 . .
C7 C8 H8 117.0 . .
C8 C9 N3 123.9(19) . .
C8 C9 C4 118(2) . .
N3 C9 C4 118(2) . .
C12 C10 N3 121(2) . .
C12 C10 C11 119(2) . .
N3 C10 C11 119(2) . .
C12 C10 Li2 82.0(17) . .
N3 C10 Li2 56.8(14) . .
C11 C10 Li2 127.4(17) . .
C10 C11 H11A 109.5 . .
C10 C11 H11B 109.5 . .
H11A C11 H11B 109.5 . .
C10 C11 H11C 109.5 . .
H11A C11 H11C 109.5 . .
H11B C11 H11C 109.5 . .
C10 C12 C10 131(3) 7_575 .
C10 C12 H12 114.5 7_575 .
C10 C12 H12 114.5 . .
Si1 C13 H13A 109.5 . .
Si1 C13 H13B 109.5 . .
H13A C13 H13B 109.5 . .
Si1 C13 H13C 109.5 . .
H13A C13 H13C 109.5 . .
H13B C13 H13C 109.5 . .
Si1 C14 H14A 109.5 . .
Si1 C14 H14B 109.5 . .
H14A C14 H14B 109.5 . .
Si1 C14 H14C 109.5 . .
H14A C14 H14C 109.5 . .
H14B C14 H14C 109.5 . .
Si1 C15 H15A 109.5 . .
Si1 C15 H15B 109.5 . .
H15A C15 H15B 109.5 . .
Si1 C15 H15C 109.5 . .
H15A C15 H15C 109.5 . .
H15B C15 H15C 109.5 . .
Si2 C16 H16A 109.5 . .
Si2 C16 H16B 109.5 . .
H16A C16 H16B 109.5 . .
Si2 C16 H16C 109.5 . .
H16A C16 H16C 109.5 . .
H16B C16 H16C 109.5 . .
Si2 C17 H17A 109.5 . .
Si2 C17 H17B 109.5 . .
H17A C17 H17B 109.5 . .
Si2 C17 H17C 109.5 . .
H17A C17 H17C 109.5 . .
H17B C17 H17C 109.5 . .
Si2 C18 H18A 109.5 . .
Si2 C18 H18B 109.5 . .
H18A C18 H18B 109.5 . .
Si2 C18 H18C 109.5 . .
H18A C18 H18C 109.5 . .
H18B C18 H18C 109.5 . .
O3 C19 C20 110(2) . .
O3 C19 C19 40.8(19) . 7_575
C20 C19 C19 80.9(15) . 7_575
O3 C19 H19A 109.6 . .
C20 C19 H19A 109.6 . .
C19 C19 H19A 148.8 7_575 .
O3 C19 H19B 109.6 . .
C20 C19 H19B 109.6 . .
C19 C19 H19B 94.7 7_575 .
H19A C19 H19B 108.1 . .
C20 C20 C19 99.1(15) 7_575 .
C20 C20 H20A 112.0 7_575 .
C19 C20 H20A 112.0 . .
C20 C20 H20B 112.0 7_575 .
C19 C20 H20B 112.0 . .
H20A C20 H20B 109.6 . .
O4 C21 C22 110(2) . .
O4 C21 H21A 109.6 . .
C22 C21 H21A 109.6 . .
O4 C21 H21B 109.6 . .
C22 C21 H21B 109.6 . .
H21A C21 H21B 108.2 . .
C22 C22 C21 100.4(14) 7_575 .
C22 C22 H22A 111.7 7_575 .
C21 C22 H22A 111.7 . .
C22 C22 H22B 111.7 7_575 .
C21 C22 H22B 111.7 . .
H22A C22 H22B 109.5 . .
C24 C23 C25 119(3) . 5_666
C24 C23 D23 120.6 . .
C25 C23 D23 120.6 5_666 .
C23 C24 C25 122(3) . .
C23 C24 D24 118.9 . .
C25 C24 D24 118.9 . .
C24 C25 C23 119(3) . 5_666
C24 C25 D25 120.5 . .
C23 C25 D25 120.5 5_666 .
C27 C26 C27 123(4) . 7_575
C27 C26 D26 118.7 . .
C27 C26 D26 118.7 7_575 .
C26 C27 C28 118(4) . .
C26 C27 D27 120.8 . .
C28 C27 D27 120.8 . .
C27 C28 C29 120(4) . .
C27 C28 D28 119.8 . .
C29 C28 D28 119.8 . .
C28 C29 C28 120(4) 7_575 .
C28 C29 D29 120.1 7_575 .
C28 C29 D29 120.1 . .
O3 Li1 O1 113(3) . .
O3 Li1 N2 115.1(18) . .
O1 Li1 N2 112.4(18) . .
O3 Li1 N2 115.1(18) . 7_575
O1 Li1 N2 112.4(18) . 7_575
N2 Li1 N2 86(2) . 7_575
O3 Li1 Li2 153(3) . .
O1 Li1 Li2 93(2) . .
N2 Li1 Li2 49.7(13) . .
N2 Li1 Li2 49.7(14) 7_575 .
O4 Li2 N2 107.2(19) . .
O4 Li2 N2 107.2(19) . 7_575
N2 Li2 N2 91(2) . 7_575
O4 Li2 N3 116(2) . .
N2 Li2 N3 79.6(11) . .
N2 Li2 N3 137(3) 7_575 .
O4 Li2 N3 116(2) . 7_575
N2 Li2 N3 137(3) . 7_575
N2 Li2 N3 79.6(11) 7_575 7_575
N3 Li2 N3 79.4(18) . 7_575
O4 Li2 Li1 146(3) . .
N2 Li2 Li1 52.9(14) . .
N2 Li2 Li1 52.9(14) 7_575 .
N3 Li2 Li1 89.8(18) . .
N3 Li2 Li1 89.8(18) 7_575 .
O4 Li2 C10 88.5(19) . 7_575
N2 Li2 C10 155(2) . 7_575
N2 Li2 C10 103.4(10) 7_575 7_575
N3 Li2 C10 75.9(15) . 7_575
N3 Li2 C10 31.9(9) 7_575 7_575
Li1 Li2 C10 121.2(19) . 7_575
O4 Li2 C10 88.5(19) . .
N2 Li2 C10 103.4(11) . .
N2 Li2 C10 155(2) 7_575 .
N3 Li2 C10 31.9(9) . .
N3 Li2 C10 75.9(15) 7_575 .
Li1 Li2 C10 121.2(19) . .
C10 Li2 C10 56.5(15) 7_575 .
O4 Li2 C3 85.0(17) . .
N2 Li2 C3 30.7(10) . .
N2 Li2 C3 77.3(17) 7_575 .
N3 Li2 C3 108.3(10) . .
N3 Li2 C3 153(2) 7_575 .
Li1 Li2 C3 64.6(15) . .
C10 Li2 C3 173(2) 7_575 .
C10 Li2 C3 124.6(9) . .
O4 Li2 C3 85.0(17) . 7_575
N2 Li2 C3 77.3(17) . 7_575
N2 Li2 C3 30.7(10) 7_575 7_575
N3 Li2 C3 153(2) . 7_575
N3 Li2 C3 108.3(10) 7_575 7_575
Li1 Li2 C3 64.6(15) . 7_575
C10 Li2 C3 124.6(9) 7_575 7_575
C10 Li2 C3 173(2) . 7_575
C3 Li2 C3 53.4(14) . 7_575
O4 Li2 U1 148(2) . .
N2 Li2 U1 95.0(17) . .
N2 Li2 U1 95.0(17) 7_575 .
N3 Li2 U1 45.1(10) . .
N3 Li2 U1 45.1(10) 7_575 .
Li1 Li2 U1 66.4(15) . .
C10 Li2 U1 63.6(11) 7_575 .
C10 Li2 U1 63.6(11) . .
C3 Li2 U1 123.1(16) . .
C3 Li2 U1 123.1(16) 7_575 .
Si1 N1 Si2 113.9(11) . .
Si1 N1 U1 124.7(7) . .
Si2 N1 U1 121.0(7) . .
C4 N2 C3 124(2) . .
C4 N2 Li2 117.3(17) . .
C3 N2 Li2 104(2) . .
C4 N2 Li1 118.4(17) . .
C3 N2 Li1 105(2) . .
Li2 N2 Li1 77.4(19) . .
C9 N3 C10 120(2) . .
C9 N3 Li2 107.0(15) . .
C10 N3 Li2 91.3(18) . .
C9 N3 U1 120.1(13) . .
C10 N3 U1 114.0(14) . .
Li2 N3 U1 96.0(12) . .
U1 O1 Li1 132.3(19) . .
C19 O3 C19 98(4) 7_575 .
C19 O3 Li1 126.8(16) 7_575 .
C19 O3 Li1 126.8(16) . .
C21 O4 C21 103(4) . 7_575
C21 O4 Li2 128(2) . .
C21 O4 Li2 128(2) 7_575 .
N1 Si1 C14 119.9(9) . .
N1 Si1 C13 119.5(9) . .
C14 Si1 C13 98.9(10) . .
N1 Si1 C15 118.1(8) . .
C14 Si1 C15 98.0(10) . .
C13 Si1 C15 97.7(10) . .
N1 Si2 C17 119.6(8) . .
N1 Si2 C18 119.1(9) . .
C17 Si2 C18 98.3(10) . .
N1 Si2 C16 118.9(9) . .
C17 Si2 C16 98.2(10) . .
C18 Si2 C16 98.1(10) . .
O2 U1 O1 175.9(9) . .
O2 U1 N1 89.9(5) . .
O1 U1 N1 92.8(5) . .
O2 U1 N1 89.9(5) . 7_575
O1 U1 N1 92.8(5) . 7_575
N1 U1 N1 101.2(8) . 7_575
O2 U1 N3 89.0(6) . 7_575
O1 U1 N3 87.6(6) . 7_575
N1 U1 N3 163.9(6) . 7_575
N1 U1 N3 94.9(6) 7_575 7_575
O2 U1 N3 89.0(6) . .
O1 U1 N3 87.6(6) . .
N1 U1 N3 94.9(6) . .
N1 U1 N3 163.9(6) 7_575 .
N3 U1 N3 69.0(8) 7_575 .
O2 U1 Li2 107.9(10) . .
O1 U1 Li2 67.9(10) . .
N1 U1 Li2 127.2(4) . .
N1 U1 Li2 127.2(4) 7_575 .
N3 U1 Li2 38.9(5) 7_575 .
N3 U1 Li2 38.9(5) . .

loop_
_geom_bond_atom_site_label_1
_geom_bond_atom_site_label_2
_geom_bond_distance
_geom_bond_site_symmetry_2
C1 C3 1.53(4) .
C1 H1A 0.9800 .
C1 H1B 0.9800 .
C1 H1C 0.9800 .
C2 C3 1.34(3) 7_575
C2 C3 1.34(3) .
C2 H2 0.9500 .
C3 N2 1.44(3) .
C3 Li2 2.73(5) .
C4 C5 1.36(4) .
C4 N2 1.38(4) .
C4 C9 1.48(3) .
C5 C6 1.35(4) .
C5 H5 0.9500 .
C6 C7 1.46(3) .
C6 H6 0.9500 .
C7 C8 1.42(4) .
C7 H7 0.9500 .
C8 C9 1.35(3) .
C8 H8 0.9500 .
C9 N3 1.40(3) .
C10 C12 1.38(3) .
C10 N3 1.41(3) .
C10 C11 1.49(3) .
C10 Li2 2.66(5) .
C11 H11A 0.9800 .
C11 H11B 0.9800 .
C11 H11C 0.9800 .
C12 C10 1.38(3) 7_575
C12 H12 0.9500 .
C13 Si1 1.75(3) .
C13 H13A 0.9800 .
C13 H13B 0.9800 .
C13 H13C 0.9800 .
C14 Si1 1.75(3) .
C14 H14A 0.9800 .
C14 H14B 0.9800 .
C14 H14C 0.9800 .
C15 Si1 1.77(3) .
C15 H15A 0.9800 .
C15 H15B 0.9800 .
C15 H15C 0.9800 .
C16 Si2 1.76(3) .
C16 H16A 0.9800 .
C16 H16B 0.9800 .
C16 H16C 0.9800 .
C17 Si2 1.75(3) .
C17 H17A 0.9800 .
C17 H17B 0.9800 .
C17 H17C 0.9800 .
C18 Si2 1.76(3) .
C18 H18A 0.9800 .
C18 H18B 0.9800 .
C18 H18C 0.9800 .
C19 O3 1.34(3) .
C19 C20 1.54(3) .
C19 C19 2.02(7) 7_575
C19 H19A 0.9900 .
C19 H19B 0.9900 .
C20 C20 1.54(3) 7_575
C20 H20A 0.9900 .
C20 H20B 0.9900 .
C21 O4 1.34(3) .
C21 C22 1.54(3) .
C21 H21A 0.9900 .
C21 H21B 0.9900 .
C22 C22 1.54(3) 7_575
C22 H22A 0.9900 .
C22 H22B 0.9900 .
C23 C24 1.31(4) .
C23 C25 1.39(5) 5_666
C23 D23 0.9500 .
C24 C25 1.35(5) .
C24 D24 0.9500 .
C25 C23 1.39(5) 5_666
C25 D25 0.9500 .
C26 C27 1.38(4) .
C26 C27 1.38(4) 7_575
C26 D26 0.9500 .
C27 C28 1.38(4) .
C27 D27 0.9500 .
C28 C29 1.39(4) .
C28 D28 0.9500 .
C29 C28 1.39(4) 7_575
C29 D29 0.9500 .
Li1 O3 1.89(5) .
Li1 O1 1.95(5) .
Li1 N2 2.09(4) .
Li1 N2 2.09(4) 7_575
Li1 Li2 2.56(7) .
Li2 O4 1.92(6) .
Li2 N2 2.00(4) .
Li2 N2 2.00(4) 7_575
Li2 N3 2.23(4) .
Li2 N3 2.23(4) 7_575
Li2 C10 2.66(5) 7_575
Li2 C3 2.73(5) 7_575
Li2 U1 3.53(5) .
N1 Si1 1.699(13) .
N1 Si2 1.699(13) .
N1 U1 2.339(19) .
N3 U1 2.514(18) .
O1 U1 1.799(17) .
O2 U1 1.770(17) .
O3 C19 1.34(3) 7_575
O4 C21 1.34(3) 7_575
U1 N1 2.339(19) 7_575
U1 N3 2.514(18) 7_575
